data_7115951
loop_
_publ_author_name
'De-Yang Zhang'
'Fu-Lin Zhu'
'Ya-Hui Wang'
'Xin-Hu Hu'
'Song Chen'
'Chuan-Jin Hou'
'Xiang-Ping Hu'

_publ_section_title
;
 Highly diastereo- and enantioselective copper-catalyzed propargylic
 alkylation of acyclic ketone enamines for the construction of two vicinal
 stereocenters
;
_journal_name_full Chem.Commun.
_journal_page_first 14459
_journal_paper_doi 10.1039/C4cc06863G
_journal_volume 50
_journal_year 2014
_chemical_absolute_configuration ad
_chemical_formula_moiety 'C19 H17 Br O2'
_chemical_formula_sum 'C19 H17 Br O2'
_chemical_formula_weight 357.23
_chemical_name_systematic
;
 ?
;
_space_group_crystal_system orthorhombic
_space_group_IT_number 19
_space_group_name_Hall 'P 2ac 2ab'
_space_group_name_H-M_alt 'P 21 21 21'
_symmetry_space_group_name_Hall 'P 2ac 2ab'
_symmetry_space_group_name_H-M 'P 21 21 21'
_atom_sites_solution_hydrogens geom
_audit_creation_date 2014-04-22
_audit_creation_method
;
Olex2 1.2
(compiled 2013.12.10 svn.r2850 for OlexSys, GUI svn.r4736)
;
_cell_angle_alpha 90
_cell_angle_beta 90
_cell_angle_gamma 90
_cell_formula_units_Z 4
_cell_length_a 5.5798(14)
_cell_length_b 15.675(4)
_cell_length_c 19.082(5)
_cell_measurement_reflns_used 4309
_cell_measurement_temperature 173.1500
_cell_measurement_theta_max 27.4686
_cell_measurement_theta_min 2.4991
_cell_volume 1669.0(7)
_computing_cell_refinement 'CrystalClear (Rigaku Inc., 2007)'
_computing_data_collection 'CrystalClear (Rigaku Inc., 2007)'
_computing_data_reduction 'CrystalClear (Rigaku Inc., 2007)'
_computing_molecular_graphics 'Olex2 (Dolomanov et al., 2009)'
_computing_publication_material 'Olex2 (Dolomanov et al., 2009)'
_computing_structure_refinement 'XL (Sheldrick, 2013)'
_computing_structure_solution
;
'XS (Sheldrick, 2013)'
;
_diffrn_ambient_temperature 173.1500
_diffrn_detector_area_resol_mean 28.5714
_diffrn_measured_fraction_theta_full 0.997
_diffrn_measured_fraction_theta_max 0.997
_diffrn_measurement_device
;
Saturn724+ (2x2 bin mode)
;
_diffrn_measurement_device_details
;
AFC10: Fixed Chi 2 circle
;
_diffrn_measurement_device_type 'Saturn724+ CCD'
_diffrn_measurement_method '\w scans at fixed \c = 45\%'
_diffrn_orient_matrix_type d*Trek
_diffrn_orient_matrix_UB_11 -0.0380
_diffrn_orient_matrix_UB_12 -0.1716
_diffrn_orient_matrix_UB_13 0.0350
_diffrn_orient_matrix_UB_21 -0.0375
_diffrn_orient_matrix_UB_22 -0.0022
_diffrn_orient_matrix_UB_23 -0.0516
_diffrn_orient_matrix_UB_31 0.0409
_diffrn_orient_matrix_UB_32 -0.0150
_diffrn_orient_matrix_UB_33 -0.0291
_diffrn_radiation_detector CCD
_diffrn_radiation_monochromator 'Graphite Monochromator'
_diffrn_radiation_type MoK\a
_diffrn_radiation_wavelength 0.71073
_diffrn_reflns_av_R_equivalents 0.0572
_diffrn_reflns_av_unetI/netI 0.0529
_diffrn_reflns_Laue_measured_fraction_full 0.997
_diffrn_reflns_Laue_measured_fraction_max 0.997
_diffrn_reflns_limit_h_max 7
_diffrn_reflns_limit_h_min -6
_diffrn_reflns_limit_k_max 20
_diffrn_reflns_limit_k_min -20
_diffrn_reflns_limit_l_max 24
_diffrn_reflns_limit_l_min -24
_diffrn_reflns_number 10540
_diffrn_reflns_point_group_measured_fraction_full 0.995
_diffrn_reflns_point_group_measured_fraction_max 0.993
_diffrn_reflns_theta_full 26.000
_diffrn_reflns_theta_max 27.475
_diffrn_reflns_theta_min 3.364
_diffrn_source 'Sealed Tube'
_diffrn_source_current 30.0000
_diffrn_source_power 1.5000
_diffrn_source_voltage 50.0000
_exptl_absorpt_coefficient_mu 2.467
_exptl_absorpt_correction_T_max 1.0000
_exptl_absorpt_correction_T_min 0.5550
_exptl_absorpt_correction_type multi-scan
_exptl_absorpt_process_details 'CrystalClear (Rigaku Inc., 2007)'
_exptl_crystal_colour Colorless
_exptl_crystal_density_diffrn 1.422
_exptl_crystal_description rod
_exptl_crystal_F_000 728
_exptl_crystal_size_max 0.34
_exptl_crystal_size_mid 0.13
_exptl_crystal_size_min 0.06
_refine_diff_density_max 0.469
_refine_diff_density_min -0.341
_refine_diff_density_rms 0.066
_refine_ls_abs_structure_details
;
 Flack x determined using 1211 quotients [(I+)-(I-)]/[(I+)+(I-)]
 (Parsons and Flack (2004), Acta Cryst. A60, s61).
;
_refine_ls_abs_structure_Flack 0.024(11)
_refine_ls_extinction_method none
_refine_ls_goodness_of_fit_ref 1.121
_refine_ls_hydrogen_treatment mixed
_refine_ls_matrix_type full
_refine_ls_number_parameters 201
_refine_ls_number_reflns 3797
_refine_ls_number_restraints 0
_refine_ls_restrained_S_all 1.121
_refine_ls_R_factor_all 0.0542
_refine_ls_R_factor_gt 0.0483
_refine_ls_shift/su_max 0.001
_refine_ls_shift/su_mean 0.000
_refine_ls_structure_factor_coef Fsqd
_refine_ls_weighting_details 'w=1/[\s^2^(Fo^2^)+(0.0375P)^2^+0.5150P] where P=(Fo^2^+2Fc^2^)/3'
_refine_ls_weighting_scheme calc
_refine_ls_wR_factor_gt 0.1008
_refine_ls_wR_factor_ref 0.1048
_reflns_Friedel_coverage 0.710
_reflns_Friedel_fraction_full 0.993
_reflns_Friedel_fraction_max 0.986
_reflns_number_gt 3477
_reflns_number_total 3797
_reflns_threshold_expression 'I > 2\s(I)'
_cod_data_source_file c4cc06863g2.cif
_cod_data_source_block sa3346
_cod_original_cell_volume 1669.1(8)
_cod_database_code 7115951
_shelxl_version_number 2013-4
_shelx_space_group_comment
;
The symmetry employed for this shelxl refinement is uniquely defined
by the following loop, which should always be used as a source of
symmetry information in preference to the above space-group names.
They are only intended as comments.
;
_diffrn_number_total 2250
_olex2_refinement_description
;
1. Fixed Uiso
 At 1.2 times of:
  All C(H) groups
 At 1.5 times of:
  All C(H,H,H) groups
2.a Ternary CH refined with riding coordinates:
 C1(H1), C2(H2)
2.b Aromatic/amide H refined with riding coordinates:
 C5(H5), C6(H6), C8(H8), C9(H9), C14(H14), C15(H15), C17(H17), C18(H18)
2.c Idealised Me refined as rotating group:
 C10(H10A,H10B,H10C), C19(H19A,H19B,H19C)
2.d :
 C12(H12)
;

loop_
_space_group_symop_operation_xyz
'x, y, z'
'-x+1/2, -y, z+1/2'
'-x, y+1/2, -z+1/2'
'x+1/2, -y+1/2, -z'

loop_
_atom_site_label
_atom_site_type_symbol
_atom_site_fract_x
_atom_site_fract_y
_atom_site_fract_z
_atom_site_U_iso_or_equiv
_atom_site_adp_type
_atom_site_occupancy
_atom_site_site_symmetry_order
_atom_site_calc_flag
_atom_site_refinement_flags_posn
Br1 Br 0.80701(11) 0.06104(3) 0.46500(3) 0.04841(19) Uani 1 1 d .
O1 O 0.3113(6) 0.4233(2) 0.3278(2) 0.0454(9) Uani 1 1 d .
O2 O 0.5520(7) 0.6578(2) 0.58722(17) 0.0384(8) Uani 1 1 d .
C1 C 0.6544(8) 0.5547(3) 0.3035(2) 0.0282(9) Uani 1 1 d .
H1 H 0.5035 0.5654 0.2787 0.034 Uiso 1 1 calc R
C2 C 0.7130(9) 0.4583(3) 0.2966(2) 0.0302(10) Uani 1 1 d .
H2 H 0.8679 0.4469 0.3190 0.036 Uiso 1 1 calc R
C3 C 0.5212(8) 0.4044(3) 0.3316(2) 0.0308(10) Uani 1 1 d .
C4 C 0.5959(8) 0.3220(3) 0.3650(2) 0.0280(10) Uani 1 1 d .
C5 C 0.4432(9) 0.2518(3) 0.3594(3) 0.0332(11) Uani 1 1 d .
H5 H 0.2993 0.2572 0.3352 0.040 Uiso 1 1 calc R
C6 C 0.5026(9) 0.1745(3) 0.3892(3) 0.0346(11) Uani 1 1 d .
H6 H 0.4003 0.1279 0.3852 0.042 Uiso 1 1 calc R
C7 C 0.7176(8) 0.1674(3) 0.4253(2) 0.0295(9) Uani 1 1 d .
C8 C 0.8704(8) 0.2358(3) 0.4329(3) 0.0323(10) Uani 1 1 d .
H8 H 1.0115 0.2306 0.4585 0.039 Uiso 1 1 calc R
C9 C 0.8095(9) 0.3128(3) 0.4017(2) 0.0310(9) Uani 1 1 d .
H9 H 0.9134 0.3590 0.4053 0.037 Uiso 1 1 calc R
C10 C 0.7244(13) 0.4307(4) 0.2196(3) 0.0563(16) Uani 1 1 d .
H10A H 0.5737 0.4425 0.1973 0.084 Uiso 1 1 calc GR
H10B H 0.7574 0.3707 0.2170 0.084 Uiso 1 1 calc GR
H10C H 0.8493 0.4618 0.1962 0.084 Uiso 1 1 calc GR
C11 C 0.8444(9) 0.6052(3) 0.2686(2) 0.0319(10) Uani 1 1 d .
C12 C 0.9996(10) 0.6453(3) 0.2423(3) 0.0395(12) Uani 1 1 d .
H12 H 1.1217 0.6769 0.2216 0.047 Uiso 1 1 calc R
C13 C 0.6223(8) 0.5827(3) 0.3790(2) 0.0252(9) Uani 1 1 d .
C14 C 0.7965(8) 0.5648(3) 0.4296(2) 0.0286(9) Uani 1 1 d .
H14 H 0.9343 0.5353 0.4169 0.034 Uiso 1 1 calc R
C15 C 0.7667(8) 0.5904(3) 0.4983(2) 0.0301(10) Uani 1 1 d .
H15 H 0.8835 0.5776 0.5314 0.036 Uiso 1 1 calc R
C16 C 0.5630(8) 0.6353(3) 0.5181(2) 0.0277(9) Uani 1 1 d .
C17 C 0.3894(8) 0.6539(3) 0.4689(3) 0.0297(9) Uani 1 1 d .
H17 H 0.2522 0.6837 0.4818 0.036 Uiso 1 1 calc R
C18 C 0.4218(9) 0.6275(3) 0.3996(2) 0.0293(10) Uani 1 1 d .
H18 H 0.3050 0.6405 0.3665 0.035 Uiso 1 1 calc R
C19 C 0.3393(11) 0.6963(3) 0.6114(3) 0.0424(12) Uani 1 1 d .
H19A H 0.3189 0.7506 0.5890 0.064 Uiso 1 1 calc GR
H19B H 0.3488 0.7042 0.6612 0.064 Uiso 1 1 calc GR
H19C H 0.2052 0.6603 0.6005 0.064 Uiso 1 1 calc GR

loop_
_atom_site_aniso_label
_atom_site_aniso_U_11
_atom_site_aniso_U_22
_atom_site_aniso_U_33
_atom_site_aniso_U_23
_atom_site_aniso_U_13
_atom_site_aniso_U_12
Br1 0.0453(3) 0.0386(2) 0.0614(3) 0.0109(2) -0.0053(3) 0.0006(2)
O1 0.0205(16) 0.0428(18) 0.073(2) 0.0068(17) -0.0024(19) 0.0030(17)
O2 0.045(2) 0.0447(19) 0.0256(17) -0.0013(14) -0.0040(15) 0.0083(17)
C1 0.024(2) 0.033(2) 0.028(2) -0.0008(18) -0.0013(17) 0.003(2)
C2 0.026(2) 0.031(2) 0.033(2) -0.0049(17) 0.002(2) 0.0001(19)
C3 0.023(2) 0.032(2) 0.037(3) -0.0077(19) -0.002(2) -0.0011(19)
C4 0.019(2) 0.031(2) 0.034(3) -0.0061(18) 0.0001(18) -0.0003(18)
C5 0.023(2) 0.035(2) 0.041(3) -0.002(2) -0.004(2) -0.005(2)
C6 0.026(3) 0.032(2) 0.045(3) -0.005(2) 0.000(2) -0.006(2)
C7 0.026(2) 0.032(2) 0.030(2) 0.0009(17) 0.002(2) 0.0036(19)
C8 0.021(2) 0.042(2) 0.034(2) -0.005(2) 0.0016(19) -0.0013(19)
C9 0.024(2) 0.033(2) 0.035(2) -0.0042(18) -0.001(2) -0.003(2)
C10 0.076(5) 0.048(3) 0.045(3) -0.016(2) 0.017(3) -0.001(3)
C11 0.031(3) 0.036(2) 0.029(2) 0.0034(18) -0.006(2) 0.006(2)
C12 0.033(3) 0.049(3) 0.036(3) 0.011(2) -0.001(2) -0.006(2)
C13 0.022(2) 0.0256(19) 0.028(2) 0.0033(16) -0.0008(17) -0.0015(16)
C14 0.020(2) 0.0328(19) 0.033(2) -0.0003(19) -0.0027(19) 0.002(2)
C15 0.026(3) 0.034(2) 0.030(2) 0.0030(18) -0.0091(19) 0.0016(18)
C16 0.029(2) 0.0281(19) 0.026(2) 0.0010(17) -0.0021(18) -0.0029(18)
C17 0.024(2) 0.0295(19) 0.035(2) 0.001(2) 0.004(2) 0.0035(17)
C18 0.026(2) 0.031(2) 0.031(2) 0.0019(19) -0.005(2) 0.0046(19)
C19 0.046(3) 0.048(3) 0.033(2) -0.007(2) 0.000(3) 0.005(3)

loop_
_atom_type_symbol
_atom_type_description
_atom_type_scat_dispersion_real
_atom_type_scat_dispersion_imag
_atom_type_scat_source
C C 0.0033 0.0016 'International Tables Vol C Tables 4.2.6.8 and 6.1.1.4'
H H 0.0000 0.0000 'International Tables Vol C Tables 4.2.6.8 and 6.1.1.4'
Br Br -0.2901 2.4595 'International Tables Vol C Tables 4.2.6.8 and 6.1.1.4'
O O 0.0106 0.0060 'International Tables Vol C Tables 4.2.6.8 and 6.1.1.4'

loop_
_geom_angle_atom_site_label_1
_geom_angle_atom_site_label_2
_geom_angle_atom_site_label_3
_geom_angle
C16 O2 C19 117.7(4)
C11 C1 C2 109.4(4)
C11 C1 C13 110.9(4)
C13 C1 C2 112.8(3)
C3 C2 C1 110.9(4)
C3 C2 C10 107.1(4)
C10 C2 C1 111.4(4)
O1 C3 C2 121.3(4)
O1 C3 C4 120.4(4)
C4 C3 C2 118.1(4)
C5 C4 C3 118.5(4)
C9 C4 C3 122.8(4)
C9 C4 C5 118.7(4)
C6 C5 C4 120.9(5)
C5 C6 C7 118.9(4)
C6 C7 Br1 119.7(3)
C8 C7 Br1 118.6(4)
C8 C7 C6 121.7(4)
C7 C8 C9 118.7(4)
C8 C9 C4 121.1(4)
C12 C11 C1 178.3(5)
C14 C13 C1 121.0(4)
C18 C13 C1 121.0(4)
C18 C13 C14 118.0(4)
C15 C14 C13 120.9(4)
C14 C15 C16 120.3(4)
O2 C16 C15 115.5(4)
O2 C16 C17 124.8(4)
C17 C16 C15 119.8(4)
C16 C17 C18 119.4(4)
C13 C18 C17 121.7(4)

loop_
_geom_bond_atom_site_label_1
_geom_bond_atom_site_label_2
_geom_bond_distance
Br1 C7 1.898(4)
O1 C3 1.210(6)
O2 C16 1.366(6)
O2 C19 1.410(7)
C1 C2 1.550(6)
C1 C11 1.481(7)
C1 C13 1.518(6)
C2 C3 1.518(7)
C2 C10 1.534(6)
C3 C4 1.500(6)
C4 C5 1.396(6)
C4 C9 1.389(7)
C5 C6 1.378(7)
C6 C7 1.388(7)
C7 C8 1.378(6)
C8 C9 1.388(6)
C11 C12 1.183(7)
C13 C14 1.400(6)
C13 C18 1.378(6)
C14 C15 1.380(6)
C15 C16 1.389(6)
C16 C17 1.380(6)
C17 C18 1.398(6)

loop_
_geom_torsion_atom_site_label_1
_geom_torsion_atom_site_label_2
_geom_torsion_atom_site_label_3
_geom_torsion_atom_site_label_4
_geom_torsion
Br1 C7 C8 C9 177.6(3)
O1 C3 C4 C5 31.9(7)
O1 C3 C4 C9 -147.6(5)
O2 C16 C17 C18 179.8(4)
C1 C2 C3 O1 38.8(6)
C1 C2 C3 C4 -147.4(4)
C1 C13 C14 C15 -180.0(4)
C1 C13 C18 C17 -180.0(4)
C2 C1 C13 C14 52.3(6)
C2 C1 C13 C18 -128.5(4)
C2 C3 C4 C5 -142.0(4)
C2 C3 C4 C9 38.5(6)
C3 C4 C5 C6 -179.9(5)
C3 C4 C9 C8 178.8(4)
C4 C5 C6 C7 0.2(7)
C5 C4 C9 C8 -0.7(7)
C5 C6 C7 Br1 -178.5(4)
C5 C6 C7 C8 1.0(7)
C6 C7 C8 C9 -2.0(7)
C7 C8 C9 C4 1.8(7)
C9 C4 C5 C6 -0.4(7)
C10 C2 C3 O1 -82.8(6)
C10 C2 C3 C4 91.0(5)
C11 C1 C2 C3 -179.8(4)
C11 C1 C2 C10 -60.7(5)
C11 C1 C13 C14 -70.8(5)
C11 C1 C13 C18 108.5(5)
C13 C1 C2 C3 56.3(5)
C13 C1 C2 C10 175.5(4)
C13 C14 C15 C16 -0.6(7)
C14 C13 C18 C17 -0.7(6)
C14 C15 C16 O2 -179.8(4)
C14 C15 C16 C17 0.3(7)
C15 C16 C17 C18 -0.2(6)
C16 C17 C18 C13 0.5(7)
C18 C13 C14 C15 0.8(6)
C19 O2 C16 C15 -174.2(4)
C19 O2 C16 C17 5.8(7)
